data_1546289
loop_
_publ_author_name
'Hein, Samuel J.'
'Lehnherr, Dan'
'Dichtel, William'

_publ_section_title
;
 Rapid Access to Substituted 2-Naphthyne Intermediates via the
 Benzannulation of Halogenated Silylacetylenes
;
_journal_name_full 'Chem. Sci.'
_journal_paper_doi 10.1039/C7SC01625E
_journal_year 2017
_chemical_formula_moiety 'C36 H44'
_chemical_formula_sum 'C36 H44'
_chemical_formula_weight 476.71
_space_group_crystal_system triclinic
_space_group_IT_number 2
_space_group_name_Hall '-P 1'
_space_group_name_H-M_alt 'P -1'
_symmetry_space_group_name_Hall '-P 1'
_symmetry_space_group_name_H-M 'P -1'
_atom_sites_solution_hydrogens geom
_audit_creation_date 2016-10-06
_audit_creation_method
;
Olex2 1.2
(compiled 2015.09.30 svn.r3233 for OlexSys, GUI svn.r5103)
;
_audit_update_record
;
2017-03-21 deposited with the CCDC.
2017-06-07 downloaded from the CCDC.
;
_cell_angle_alpha 88.129(2)
_cell_angle_beta 79.474(2)
_cell_angle_gamma 86.662(2)
_cell_formula_units_Z 1
_cell_length_a 8.2828(4)
_cell_length_b 8.9132(4)
_cell_length_c 9.1524(4)
_cell_measurement_reflns_used 9900
_cell_measurement_temperature 100(2)
_cell_measurement_theta_max 25.775
_cell_measurement_theta_min 2.264
_cell_volume 663.02(5)
_computing_cell_refinement 'SAINT V8.34A (Bruker, 2013)'
_computing_data_collection 'APEX2 V2014.11-0 (Bruker, 2014)'
_computing_data_reduction 'Bruker SAINT'
_computing_molecular_graphics 'Olex2 (Dolomanov et al., 2009)'
_computing_publication_material 'Olex2 (Dolomanov et al., 2009)'
_computing_structure_refinement 'XL (Sheldrick, 2008)'
_computing_structure_solution 'ShelXS (Sheldrick, 2008)'
_diffrn_ambient_temperature 100.0
_diffrn_detector_area_resol_mean 8
_diffrn_measured_fraction_theta_full 0.991
_diffrn_measured_fraction_theta_max 0.991
_diffrn_measurement_device_type 'Bruker Kappa APEX CCD area detector'
_diffrn_measurement_method '\w and \f scans'
_diffrn_radiation_monochromator 'QuazarTM optics'
_diffrn_radiation_type MoK\a
_diffrn_radiation_wavelength 0.71073
_diffrn_reflns_av_R_equivalents 0.0545
_diffrn_reflns_av_unetI/netI 0.0318
_diffrn_reflns_Laue_measured_fraction_full 0.991
_diffrn_reflns_Laue_measured_fraction_max 0.991
_diffrn_reflns_limit_h_max 10
_diffrn_reflns_limit_h_min -10
_diffrn_reflns_limit_k_max 10
_diffrn_reflns_limit_k_min -10
_diffrn_reflns_limit_l_max 11
_diffrn_reflns_limit_l_min -11
_diffrn_reflns_number 14580
_diffrn_reflns_point_group_measured_fraction_full 0.991
_diffrn_reflns_point_group_measured_fraction_max 0.991
_diffrn_reflns_theta_full 25.775
_diffrn_reflns_theta_max 25.775
_diffrn_reflns_theta_min 2.289
_diffrn_source microsource
_exptl_absorpt_coefficient_mu 0.067
_exptl_absorpt_correction_T_max 1.0000
_exptl_absorpt_correction_T_min 0.8221
_exptl_absorpt_correction_type multi-scan
_exptl_absorpt_process_details
;
SADABS-2014/5 (Bruker,2014/5) was used for absorption correction.
wR2(int) was 0.1614 before and 0.0736 after correction.
The Ratio of minimum to maximum transmission is 0.8221.
The \l/2 correction factor is Not present.
;
_exptl_crystal_density_diffrn 1.194
_exptl_crystal_description hexagonal
_exptl_crystal_F_000 260
_exptl_crystal_size_max 0.686
_exptl_crystal_size_mid 0.481
_exptl_crystal_size_min 0.09
_refine_diff_density_max 0.350
_refine_diff_density_min -0.223
_refine_diff_density_rms 0.050
_refine_ls_extinction_method none
_refine_ls_goodness_of_fit_ref 1.075
_refine_ls_hydrogen_treatment constr
_refine_ls_matrix_type full
_refine_ls_number_parameters 165
_refine_ls_number_reflns 2529
_refine_ls_number_restraints 0
_refine_ls_restrained_S_all 1.075
_refine_ls_R_factor_all 0.0495
_refine_ls_R_factor_gt 0.0481
_refine_ls_shift/su_max 0.000
_refine_ls_shift/su_mean 0.000
_refine_ls_structure_factor_coef Fsqd
_refine_ls_weighting_details 'w=1/[\s^2^(Fo^2^)+(0.0677P)^2^+0.3516P] where P=(Fo^2^+2Fc^2^)/3'
_refine_ls_weighting_scheme calc
_refine_ls_wR_factor_gt 0.1353
_refine_ls_wR_factor_ref 0.1367
_reflns_Friedel_coverage 0.000
_reflns_number_gt 2419
_reflns_number_total 2529
_reflns_threshold_expression 'I > 2\s(I)'
_cod_data_source_file c7sc01625e2.cif
_cod_data_source_block cx0864_0m
_cod_database_code 1546289
_shelx_space_group_comment
;
The symmetry employed for this shelxl refinement is uniquely defined
by the following loop, which should always be used as a source of
symmetry information in preference to the above space-group names.
They are only intended as comments.
;
_shelx_estimated_absorpt_t_max 0.994
_shelx_estimated_absorpt_t_min 0.956
_olex2_refinement_description
;
1. Fixed Uiso
 At 1.2 times of:
  All C(H) groups, All C(H,H) groups
 At 1.5 times of:
  All C(H,H,H) groups
2.a Secondary CH2 refined with riding coordinates:
 C2(H2A,H2B), C3(H3A,H3B), C4(H4A,H4B), C15(H15A,H15B), C16(H16A,H16B),
 C17(H17A,H17B)
2.b Aromatic/amide H refined with riding coordinates:
 C6(H6), C8(H8), C11(H11), C13(H13)
2.c Idealised Me refined as rotating group:
 C1(H1A,H1B,H1C), C18(H18A,H18B,H18C)
;

loop_
_space_group_symop_operation_xyz
'x, y, z'
'-x, -y, -z'

loop_
_atom_site_label
_atom_site_type_symbol
_atom_site_fract_x
_atom_site_fract_y
_atom_site_fract_z
_atom_site_U_iso_or_equiv
_atom_site_adp_type
_atom_site_occupancy
_atom_site_site_symmetry_order
_atom_site_calc_flag
_atom_site_refinement_flags_posn
C1 C 0.72427(18) 0.58712(15) 1.03367(16) 0.0212(3) Uani 1 1 d .
H1A H 0.7742 0.5218 0.9516 0.032 Uiso 1 1 calc GR
H1B H 0.6696 0.5258 1.1169 0.032 Uiso 1 1 calc GR
H1C H 0.8100 0.6424 1.0660 0.032 Uiso 1 1 calc GR
C2 C 0.59850(17) 0.69818(15) 0.98158(15) 0.0196(3) Uani 1 1 d .
H2A H 0.5193 0.6422 0.9384 0.024 Uiso 1 1 calc R
H2B H 0.5364 0.7534 1.0681 0.024 Uiso 1 1 calc R
C3 C 0.67970(16) 0.81027(15) 0.86603(15) 0.0170(3) Uani 1 1 d .
H3A H 0.7537 0.7541 0.7866 0.020 Uiso 1 1 calc R
H3B H 0.7483 0.8740 0.9136 0.020 Uiso 1 1 calc R
C4 C 0.55840(16) 0.91251(14) 0.79473(14) 0.0152(3) Uani 1 1 d .
H4A H 0.4706 0.9534 0.8739 0.018 Uiso 1 1 calc R
H4B H 0.6170 0.9983 0.7429 0.018 Uiso 1 1 calc R
C5 C 0.48112(16) 0.83071(14) 0.68526(15) 0.0137(3) Uani 1 1 d .
C6 C 0.32722(16) 0.77529(14) 0.72950(14) 0.0138(3) Uani 1 1 d .
H6 H 0.2703 0.7943 0.8276 0.017 Uiso 1 1 calc R
C7 C 0.25084(16) 0.69196(14) 0.63588(14) 0.0137(3) Uani 1 1 d .
C8 C 0.08971(15) 0.63698(14) 0.68709(14) 0.0139(3) Uani 1 1 d .
H8 H 0.0309 0.6551 0.7847 0.017 Uiso 1 1 calc R
C9 C 0.02637(15) 0.55809(14) 0.58894(15) 0.0138(3) Uani 1 1 d .
C10 C 0.11503(16) 0.52704(14) 0.44119(15) 0.0139(3) Uani 1 1 d .
C11 C 0.26736(16) 0.57546(14) 0.38942(14) 0.0144(3) Uani 1 1 d .
H11 H 0.3247 0.5531 0.2922 0.017 Uiso 1 1 calc R
C12 C 0.33785(15) 0.66251(14) 0.48932(14) 0.0137(3) Uani 1 1 d .
C13 C 0.49467(16) 0.72203(14) 0.44501(14) 0.0141(3) Uani 1 1 d .
H13 H 0.5526 0.7042 0.3470 0.017 Uiso 1 1 calc R
C14 C 0.56703(15) 0.80480(13) 0.53786(14) 0.0135(3) Uani 1 1 d .
C15 C 0.73391(15) 0.86974(14) 0.48591(14) 0.0148(3) Uani 1 1 d .
H15A H 0.8065 0.8356 0.5565 0.018 Uiso 1 1 calc R
H15B H 0.7198 0.9806 0.4910 0.018 Uiso 1 1 calc R
C16 C 0.82066(16) 0.82948(14) 0.32997(15) 0.0151(3) Uani 1 1 d .
H16A H 0.7532 0.8702 0.2575 0.018 Uiso 1 1 calc R
H16B H 0.8301 0.7187 0.3217 0.018 Uiso 1 1 calc R
C17 C 0.99203(16) 0.89077(14) 0.29063(15) 0.0171(3) Uani 1 1 d .
H17A H 0.9821 1.0020 0.2879 0.021 Uiso 1 1 calc R
H17B H 1.0561 0.8587 0.3686 0.021 Uiso 1 1 calc R
C18 C 1.08334(17) 0.83533(16) 0.14049(16) 0.0210(3) Uani 1 1 d .
H18A H 1.0243 0.8732 0.0621 0.032 Uiso 1 1 calc GR
H18B H 1.0897 0.7252 0.1416 0.032 Uiso 1 1 calc GR
H18C H 1.1947 0.8720 0.1212 0.032 Uiso 1 1 calc GR

loop_
_atom_site_aniso_label
_atom_site_aniso_U_11
_atom_site_aniso_U_22
_atom_site_aniso_U_33
_atom_site_aniso_U_23
_atom_site_aniso_U_13
_atom_site_aniso_U_12
C1 0.0270(7) 0.0150(7) 0.0232(7) 0.0003(5) -0.0078(6) -0.0041(5)
C2 0.0208(7) 0.0162(7) 0.0215(7) 0.0017(5) -0.0025(5) -0.0040(5)
C3 0.0176(6) 0.0156(6) 0.0181(6) -0.0007(5) -0.0031(5) -0.0048(5)
C4 0.0174(6) 0.0118(6) 0.0161(6) -0.0021(5) -0.0009(5) -0.0032(5)
C5 0.0159(6) 0.0075(6) 0.0180(6) 0.0002(5) -0.0040(5) 0.0004(5)
C6 0.0156(6) 0.0105(6) 0.0146(6) -0.0008(5) -0.0008(5) 0.0003(5)
C7 0.0146(6) 0.0086(6) 0.0173(6) 0.0010(5) -0.0021(5) 0.0005(5)
C8 0.0148(6) 0.0109(6) 0.0151(6) -0.0002(5) -0.0003(5) -0.0006(5)
C9 0.0130(6) 0.0091(6) 0.0186(6) 0.0014(5) -0.0012(5) -0.0009(5)
C10 0.0162(6) 0.0090(6) 0.0169(6) -0.0014(5) -0.0038(5) -0.0005(5)
C11 0.0160(6) 0.0110(6) 0.0154(6) -0.0011(5) -0.0007(5) -0.0009(5)
C12 0.0152(6) 0.0081(6) 0.0175(7) 0.0005(5) -0.0023(5) -0.0003(5)
C13 0.0149(6) 0.0106(6) 0.0158(6) -0.0005(5) -0.0004(5) -0.0006(5)
C14 0.0134(6) 0.0084(6) 0.0181(7) 0.0008(5) -0.0017(5) 0.0000(5)
C15 0.0151(6) 0.0110(6) 0.0182(7) -0.0008(5) -0.0022(5) -0.0029(5)
C16 0.0151(6) 0.0108(6) 0.0190(7) -0.0012(5) -0.0015(5) -0.0032(5)
C17 0.0165(7) 0.0118(6) 0.0222(7) -0.0024(5) 0.0000(5) -0.0034(5)
C18 0.0189(7) 0.0179(7) 0.0242(7) -0.0036(5) 0.0032(5) -0.0045(5)

loop_
_atom_type_symbol
_atom_type_description
_atom_type_scat_dispersion_real
_atom_type_scat_dispersion_imag
_atom_type_scat_source
C C 0.0033 0.0016 'International Tables Vol C Tables 4.2.6.8 and 6.1.1.4'
H H 0.0000 0.0000 'International Tables Vol C Tables 4.2.6.8 and 6.1.1.4'

loop_
_geom_angle_atom_site_label_1
_geom_angle_atom_site_label_2
_geom_angle_atom_site_label_3
_geom_angle
_geom_angle_site_symmetry_3
H1A C1 H1B 109.5 .
H1A C1 H1C 109.5 .
H1B C1 H1C 109.5 .
C2 C1 H1A 109.5 .
C2 C1 H1B 109.5 .
C2 C1 H1C 109.5 .
C1 C2 H2A 109.2 .
C1 C2 H2B 109.2 .
H2A C2 H2B 107.9 .
C3 C2 C1 111.85(11) .
C3 C2 H2A 109.2 .
C3 C2 H2B 109.2 .
C2 C3 H3A 108.7 .
C2 C3 H3B 108.7 .
C2 C3 C4 114.32(11) .
H3A C3 H3B 107.6 .
C4 C3 H3A 108.7 .
C4 C3 H3B 108.7 .
C3 C4 H4A 109.1 .
C3 C4 H4B 109.1 .
H4A C4 H4B 107.8 .
C5 C4 C3 112.48(10) .
C5 C4 H4A 109.1 .
C5 C4 H4B 109.1 .
C6 C5 C4 119.78(12) .
C6 C5 C14 119.12(12) .
C14 C5 C4 121.05(11) .
C5 C6 H6 118.5 .
C5 C6 C7 122.95(12) .
C7 C6 H6 118.5 .
C6 C7 C8 120.86(12) .
C6 C7 C12 118.21(12) .
C12 C7 C8 120.93(12) .
C7 C8 H8 121.7 .
C9 C8 C7 116.54(12) .
C9 C8 H8 121.7 .
C8 C9 C10 147.39(12) 2_566
C8 C9 C10 122.53(12) .
C10 C9 C10 90.07(11) 2_566
C9 C10 C9 89.93(11) 2_566
C11 C10 C9 147.36(13) 2_566
C11 C10 C9 122.70(12) .
C10 C11 H11 121.7 .
C10 C11 C12 116.53(12) .
C12 C11 H11 121.7 .
C7 C12 C11 120.75(12) .
C13 C12 C7 118.10(12) .
C13 C12 C11 121.15(12) .
C12 C13 H13 118.6 .
C14 C13 C12 122.90(12) .
C14 C13 H13 118.6 .
C5 C14 C15 119.71(11) .
C13 C14 C5 118.69(12) .
C13 C14 C15 121.60(11) .
C14 C15 H15A 108.3 .
C14 C15 H15B 108.3 .
C14 C15 C16 116.08(11) .
H15A C15 H15B 107.4 .
C16 C15 H15A 108.3 .
C16 C15 H15B 108.3 .
C15 C16 H16A 109.1 .
C15 C16 H16B 109.1 .
C15 C16 C17 112.60(11) .
H16A C16 H16B 107.8 .
C17 C16 H16A 109.1 .
C17 C16 H16B 109.1 .
C16 C17 H17A 109.3 .
C16 C17 H17B 109.3 .
H17A C17 H17B 108.0 .
C18 C17 C16 111.58(11) .
C18 C17 H17A 109.3 .
C18 C17 H17B 109.3 .
C17 C18 H18A 109.5 .
C17 C18 H18B 109.5 .
C17 C18 H18C 109.5 .
H18A C18 H18B 109.5 .
H18A C18 H18C 109.5 .
H18B C18 H18C 109.5 .

loop_
_geom_bond_atom_site_label_1
_geom_bond_atom_site_label_2
_geom_bond_distance
_geom_bond_site_symmetry_2
C1 H1A 0.9800 .
C1 H1B 0.9800 .
C1 H1C 0.9800 .
C1 C2 1.5242(19) .
C2 H2A 0.9900 .
C2 H2B 0.9900 .
C2 C3 1.5226(18) .
C3 H3A 0.9900 .
C3 H3B 0.9900 .
C3 C4 1.5362(18) .
C4 H4A 0.9900 .
C4 H4B 0.9900 .
C4 C5 1.5104(18) .
C5 C6 1.3801(18) .
C5 C14 1.4248(18) .
C6 H6 0.9500 .
C6 C7 1.4073(18) .
C7 C8 1.4400(17) .
C7 C12 1.4266(18) .
C8 H8 0.9500 .
C8 C9 1.3539(19) .
C9 C10 1.4431(18) .
C9 C10 1.5028(18) 2_566
C10 C9 1.5029(18) 2_566
C10 C11 1.3544(18) .
C11 H11 0.9500 .
C11 C12 1.4398(18) .
C12 C13 1.4166(18) .
C13 H13 0.9500 .
C13 C14 1.3799(18) .
C14 C15 1.5189(17) .
C15 H15A 0.9900 .
C15 H15B 0.9900 .
C15 C16 1.5201(18) .
C16 H16A 0.9900 .
C16 H16B 0.9900 .
C16 C17 1.5276(17) .
C17 H17A 0.9900 .
C17 H17B 0.9900 .
C17 C18 1.5250(18) .
C18 H18A 0.9800 .
C18 H18B 0.9800 .
C18 H18C 0.9800 .

loop_
_geom_torsion_atom_site_label_1
_geom_torsion_atom_site_label_2
_geom_torsion_atom_site_label_3
_geom_torsion_atom_site_label_4
_geom_torsion
_geom_torsion_site_symmetry_1
_geom_torsion_site_symmetry_4
C1 C2 C3 C4 172.70(11) . .
C2 C3 C4 C5 -73.99(14) . .
C3 C4 C5 C6 97.61(14) . .
C3 C4 C5 C14 -80.10(14) . .
C4 C5 C6 C7 -176.95(11) . .
C4 C5 C14 C13 176.33(11) . .
C4 C5 C14 C15 -4.39(18) . .
C5 C6 C7 C8 -179.77(11) . .
C5 C6 C7 C12 0.68(19) . .
C5 C14 C15 C16 176.84(11) . .
C6 C5 C14 C13 -1.40(18) . .
C6 C5 C14 C15 177.88(11) . .
C6 C7 C8 C9 179.94(11) . .
C6 C7 C12 C11 178.82(11) . .
C6 C7 C12 C13 -1.53(18) . .
C7 C8 C9 C10 1.16(18) . .
C7 C8 C9 C10 179.73(17) . 2_566
C7 C12 C13 C14 0.96(19) . .
C8 C7 C12 C11 -0.72(18) . .
C8 C7 C12 C13 178.92(11) . .
C8 C9 C10 C9 179.23(15) . 2_566
C8 C9 C10 C11 -0.5(2) . .
C9 C10 C11 C12 179.69(17) 2_566 .
C9 C10 C11 C12 -0.74(19) . .
C10 C9 C10 C9 0.000(1) 2_566 2_566
C10 C9 C10 C11 -179.77(15) 2_566 .
C10 C11 C12 C7 1.33(18) . .
C10 C11 C12 C13 -178.31(11) . .
C11 C12 C13 C14 -179.39(11) . .
C12 C7 C8 C9 -0.53(18) . .
C12 C13 C14 C5 0.51(19) . .
C12 C13 C14 C15 -178.75(11) . .
C13 C14 C15 C16 -3.91(18) . .
C14 C5 C6 C7 0.81(19) . .
C14 C15 C16 C17 -176.24(10) . .
C15 C16 C17 C18 174.05(11) . .
